data_4024860
loop_
_publ_author_name
'Uttam Kumar Das'
'Darshak R Trivedi'
'N. N. Adarsh'
'Parthasarathi Dastidar'

_publ_section_title
;
Supramolecular Synthons in Noncovalent Synthesis of a Class of Gelators
Derived from Simple Organic Salts: Instant Gelation of Organic Fluids at
Room Temperature via in Situ Synthesis of the Gelators
;
_journal_name_full 'Journal of Organic Chemistry'
_journal_page_first 7111
_journal_page_last 7121
_journal_paper_doi 10.1021/jo901463k
_journal_volume 74
_journal_year 2009
_chemical_formula_sum 'C14 H14 Br N O2'
_chemical_formula_weight 308.17
_chemical_name_systematic
; 
 ? 
;
_space_group_IT_number 14
_symmetry_cell_setting monoclinic
_symmetry_space_group_name_Hall '-P 2ybc'
_symmetry_space_group_name_H-M 'P 1 21/c 1'
_atom_sites_solution_hydrogens geom
_atom_sites_solution_primary direct
_atom_sites_solution_secondary difmap
_audit_creation_method SHELXL-97
_cell_angle_alpha 90.00
_cell_angle_beta 94.599(3)
_cell_angle_gamma 90.00
_cell_formula_units_Z 4
_cell_length_a 14.654(3)
_cell_length_b 10.349(2)
_cell_length_c 8.7921(17)
_cell_measurement_temperature 298(2)
_cell_volume 1329.1(5)
_computing_cell_refinement 'BRUKER AXS SMART 3'
_computing_data_collection 'BRUKER AXS SMART 3'
_computing_data_reduction 'BRUKER AXS SAINT'
_computing_molecular_graphics 'PLATON, 'MERCURY 2.2'
_computing_publication_material 'PLATON, 'MERCURY 2.2'
_computing_structure_refinement 'SHELXL-97 (Sheldrick, 1997)'
_computing_structure_solution 'SHELXS-97 (Sheldrick, 1990)'
_diffrn_ambient_temperature 298(2)
_diffrn_detector_area_resol_mean 0.3
_diffrn_measured_fraction_theta_full 1.000
_diffrn_measured_fraction_theta_max 1.000
_diffrn_measurement_device_type 'BRUKER SMART CCD AREA DETECTOR'
_diffrn_measurement_method PHI-OMEGA
_diffrn_radiation_monochromator graphite
_diffrn_radiation_source 'fine-focus sealed tube'
_diffrn_radiation_type MoK\a
_diffrn_radiation_wavelength 0.71073
_diffrn_reflns_av_R_equivalents 0.0414
_diffrn_reflns_av_sigmaI/netI 0.0493
_diffrn_reflns_limit_h_max 15
_diffrn_reflns_limit_h_min -8
_diffrn_reflns_limit_k_max 11
_diffrn_reflns_limit_k_min -11
_diffrn_reflns_limit_l_max 9
_diffrn_reflns_limit_l_min -9
_diffrn_reflns_number 5039
_diffrn_reflns_theta_full 22.50
_diffrn_reflns_theta_max 22.50
_diffrn_reflns_theta_min 1.39
_exptl_absorpt_coefficient_mu 3.086
_exptl_absorpt_correction_T_max 0.7478
_exptl_absorpt_correction_T_min 0.3075
_exptl_absorpt_correction_type multi-scan
_exptl_absorpt_process_details SADABS
_exptl_crystal_colour COLORLESS
_exptl_crystal_density_diffrn 1.540
_exptl_crystal_density_method 'not measured'
_exptl_crystal_description PLATE
_exptl_crystal_F_000 624
_exptl_crystal_size_max 0.50
_exptl_crystal_size_mid 0.20
_exptl_crystal_size_min 0.10
_refine_diff_density_max 0.975
_refine_diff_density_min -0.556
_refine_diff_density_rms 0.103
_refine_ls_extinction_method none
_refine_ls_goodness_of_fit_ref 1.077
_refine_ls_hydrogen_treatment mixed
_refine_ls_matrix_type full
_refine_ls_number_parameters 175
_refine_ls_number_reflns 1736
_refine_ls_number_restraints 0
_refine_ls_restrained_S_all 1.077
_refine_ls_R_factor_all 0.0710
_refine_ls_R_factor_gt 0.0555
_refine_ls_shift/su_max 0.000
_refine_ls_shift/su_mean 0.000
_refine_ls_structure_factor_coef Fsqd
_refine_ls_weighting_details 'calc w=1/[\s^2^(Fo^2^)+(0.1198P)^2^+0.0000P] where P=(Fo^2^+2Fc^2^)/3'
_refine_ls_weighting_scheme calc
_refine_ls_wR_factor_gt 0.1559
_refine_ls_wR_factor_ref 0.1790
_reflns_number_gt 1327
_reflns_number_total 1736
_reflns_threshold_expression >2sigma(I)
_cod_data_source_file jo901463k_si_004.cif
_cod_data_source_block dt1047m
_cod_depositor_comments
;
The following automatic conversions were performed:
'_symmetry_cell_setting' value 'MONOCLINIC' changed to 'monoclinic'
according to '/home/saulius/struct/CIF-dictionaries/cif_core.dic'
dictionary named 'cif_core.dic' version 2.4.1 from
2010-06-29.

'_exptl_absorpt_correction_type' value 'MULTI-SCAN' changed
to 'multi-scan' according to
'/home/saulius/struct/CIF-dictionaries/cif_core.dic' dictionary named
'cif_core.dic' version 2.4.1 from 2010-06-29.

Automatic conversion script
Id: cif_fix_enum 1527 2010-12-29 10:47:43Z saulius 
;
_cod_original_sg_symbol_H-M 'P 2(1)/C'
_cod_database_code 4024860

loop_
_symmetry_equiv_pos_as_xyz
'x, y, z'
'-x, y+1/2, -z+1/2'
'-x, -y, -z'
'x, -y-1/2, z-1/2'

loop_
_atom_site_label
_atom_site_type_symbol
_atom_site_fract_x
_atom_site_fract_y
_atom_site_fract_z
_atom_site_U_iso_or_equiv
_atom_site_adp_type
_atom_site_occupancy
_atom_site_symmetry_multiplicity
_atom_site_calc_flag
_atom_site_refinement_flags
_atom_site_disorder_assembly
_atom_site_disorder_group
N1 N 0.4581(4) 0.6889(5) 0.4996(7) 0.0450(12) Uani 1 1 d . . .
Br1 Br 0.04002(5) 0.57082(8) 0.31278(9) 0.0836(5) Uani 1 1 d . . .
O1 O 0.4018(3) 0.4658(3) 0.3396(5) 0.0598(11) Uani 1 1 d . . .
O2 O 0.4225(3) 0.3028(4) 0.1855(5) 0.0624(11) Uani 1 1 d . . .
C1 C 0.3732(4) 0.3868(5) 0.2388(6) 0.0417(13) Uani 1 1 d . . .
C2 C 0.2741(4) 0.3894(4) 0.1856(6) 0.0378(12) Uani 1 1 d . . .
C3 C 0.2138(4) 0.4675(5) 0.2584(6) 0.0440(13) Uani 1 1 d . . .
H3 H 0.2354 0.5211 0.3382 0.053 Uiso 1 1 calc R . .
C4 C 0.1211(4) 0.4651(5) 0.2113(6) 0.0487(14) Uani 1 1 d . . .
C5 C 0.0875(4) 0.3873(6) 0.0921(7) 0.0615(17) Uani 1 1 d . . .
H5 H 0.0251 0.3849 0.0629 0.074 Uiso 1 1 calc R . .
C6 C 0.1476(5) 0.3133(5) 0.0173(7) 0.0643(17) Uani 1 1 d . . .
H6 H 0.1261 0.2630 -0.0657 0.077 Uiso 1 1 calc R . .
C7 C 0.2396(4) 0.3133(5) 0.0645(6) 0.0534(14) Uani 1 1 d . . .
H7 H 0.2792 0.2612 0.0142 0.064 Uiso 1 1 calc R . .
C8 C 0.3977(4) 0.7861(5) 0.5624(6) 0.0490(14) Uani 1 1 d . . .
H8A H 0.4347 0.8495 0.6203 0.059 Uiso 1 1 calc R . .
H8B H 0.3587 0.7440 0.6316 0.059 Uiso 1 1 calc R . .
C9 C 0.3392(4) 0.8531(4) 0.4393(5) 0.0412(13) Uani 1 1 d . . .
C10 C 0.2484(4) 0.8190(5) 0.4090(7) 0.0556(15) Uani 1 1 d . . .
H10 H 0.2235 0.7539 0.4658 0.067 Uiso 1 1 calc R . .
C11 C 0.1942(4) 0.8806(7) 0.2949(8) 0.0659(17) Uani 1 1 d . . .
H11 H 0.1334 0.8564 0.2741 0.079 Uiso 1 1 calc R . .
C12 C 0.2309(5) 0.9780(6) 0.2123(7) 0.0621(17) Uani 1 1 d . . .
H12 H 0.1946 1.0200 0.1359 0.075 Uiso 1 1 calc R . .
C13 C 0.3210(5) 1.0135(6) 0.2424(7) 0.0578(16) Uani 1 1 d . . .
H13 H 0.3457 1.0788 0.1858 0.069 Uiso 1 1 calc R . .
C14 C 0.3746(4) 0.9523(4) 0.3562(6) 0.0455(14) Uani 1 1 d . . .
H14 H 0.4352 0.9778 0.3775 0.055 Uiso 1 1 calc R . .
H3N1 H 0.429(4) 0.626(6) 0.453(6) 0.043(16) Uiso 1 1 d . . .
H1N1 H 0.493(4) 0.726(5) 0.443(6) 0.045(17) Uiso 1 1 d . . .
H2N1 H 0.489(4) 0.655(5) 0.554(7) 0.04(2) Uiso 1 1 d . . .

loop_
_atom_site_aniso_label
_atom_site_aniso_U_11
_atom_site_aniso_U_22
_atom_site_aniso_U_33
_atom_site_aniso_U_23
_atom_site_aniso_U_13
_atom_site_aniso_U_12
N1 0.045(3) 0.041(3) 0.049(3) 0.008(3) -0.002(3) -0.002(3)
Br1 0.0472(6) 0.1146(8) 0.0902(7) -0.0204(4) 0.0138(4) 0.0092(4)
O1 0.053(3) 0.051(2) 0.074(3) -0.012(2) -0.010(2) -0.004(2)
O2 0.046(2) 0.059(2) 0.083(3) -0.008(2) 0.012(2) 0.007(2)
C1 0.035(3) 0.040(3) 0.050(3) 0.012(3) 0.005(3) -0.005(3)
C2 0.041(3) 0.030(2) 0.042(3) 0.005(2) 0.003(2) -0.003(2)
C3 0.046(4) 0.045(3) 0.042(3) 0.002(2) 0.004(3) -0.007(3)
C4 0.043(3) 0.051(3) 0.052(3) 0.009(3) 0.003(3) 0.005(3)
C5 0.049(4) 0.061(4) 0.072(4) 0.010(3) -0.012(3) -0.007(3)
C6 0.069(4) 0.052(3) 0.068(4) -0.014(3) -0.017(3) 0.005(3)
C7 0.060(4) 0.048(3) 0.051(3) -0.002(3) -0.005(3) 0.010(3)
C8 0.063(4) 0.043(3) 0.041(3) 0.000(2) 0.003(3) 0.005(3)
C9 0.052(4) 0.032(3) 0.040(3) -0.004(2) 0.009(2) 0.008(2)
C10 0.056(4) 0.048(3) 0.064(4) 0.001(3) 0.017(3) -0.003(3)
C11 0.033(3) 0.076(4) 0.087(5) -0.006(4) 0.001(3) 0.007(3)
C12 0.068(5) 0.055(4) 0.063(4) 0.010(3) 0.004(3) 0.018(3)
C13 0.068(4) 0.044(3) 0.062(4) 0.012(3) 0.013(3) 0.011(3)
C14 0.044(3) 0.036(3) 0.057(3) -0.001(2) 0.007(3) 0.000(2)

loop_
_atom_type_symbol
_atom_type_description
_atom_type_scat_dispersion_real
_atom_type_scat_dispersion_imag
_atom_type_scat_source
C C 0.0033 0.0016 'International Tables Vol C Tables 4.2.6.8 and 6.1.1.4'
Br Br -0.2901 2.4595 'International Tables Vol C Tables 4.2.6.8 and 6.1.1.4'
N N 0.0061 0.0033 'International Tables Vol C Tables 4.2.6.8 and 6.1.1.4'
O O 0.0106 0.0060 'International Tables Vol C Tables 4.2.6.8 and 6.1.1.4'
H H 0.0000 0.0000 'International Tables Vol C Tables 4.2.6.8 and 6.1.1.4'

loop_
_geom_angle_atom_site_label_1
_geom_angle_atom_site_label_2
_geom_angle_atom_site_label_3
_geom_angle
_geom_angle_site_symmetry_1
_geom_angle_site_symmetry_3
_geom_angle_publ_flag
C8 N1 H3N1 114(4) . . ?
C8 N1 H1N1 109(4) . . ?
H3N1 N1 H1N1 111(5) . . ?
C8 N1 H2N1 117(5) . . ?
H3N1 N1 H2N1 102(6) . . ?
H1N1 N1 H2N1 104(6) . . ?
O1 O1 C1 0(10) 1 . ?
O2 C1 O1 123.4(5) . 1 ?
O2 C1 O1 123.4(5) . . ?
O1 C1 O1 0.0(4) 1 . ?
O2 C1 C2 118.3(5) . . ?
O1 C1 C2 118.2(5) 1 . ?
O1 C1 C2 118.2(5) . . ?
C7 C2 C3 118.5(5) . . ?
C7 C2 C1 121.2(5) . . ?
C3 C2 C1 120.3(5) . . ?
C4 C3 C2 119.7(5) . . ?
C4 C3 H3 120.2 . . ?
C2 C3 H3 120.2 . . ?
C5 C4 C3 121.2(5) . . ?
C5 C4 Br1 119.7(5) . . ?
C3 C4 Br1 119.1(4) . . ?
C6 C5 C4 119.0(6) . . ?
C6 C5 H5 120.5 . . ?
C4 C5 H5 120.5 . . ?
C5 C6 C7 120.3(6) . . ?
C5 C6 H6 119.8 . . ?
C7 C6 H6 119.8 . . ?
C6 C7 C2 121.3(5) . . ?
C6 C7 H7 119.4 . . ?
C2 C7 H7 119.4 . . ?
N1 C8 C9 111.8(4) . . ?
N1 C8 H8A 109.3 . . ?
C9 C8 H8A 109.3 . . ?
N1 C8 H8B 109.3 . . ?
C9 C8 H8B 109.3 . . ?
H8A C8 H8B 107.9 . . ?
C10 C9 C14 119.0(5) . . ?
C10 C9 C8 120.5(5) . . ?
C14 C9 C8 120.5(5) . . ?
C9 C10 C11 120.6(5) . . ?
C9 C10 H10 119.7 . . ?
C11 C10 H10 119.7 . . ?
C12 C11 C10 119.6(6) . . ?
C12 C11 H11 120.2 . . ?
C10 C11 H11 120.2 . . ?
C13 C12 C11 120.2(6) . . ?
C13 C12 H12 119.9 . . ?
C11 C12 H12 119.9 . . ?
C14 C13 C12 120.1(6) . . ?
C14 C13 H13 120.0 . . ?
C12 C13 H13 120.0 . . ?
C13 C14 C9 120.5(6) . . ?
C13 C14 H14 119.7 . . ?
C9 C14 H14 119.7 . . ?

loop_
_geom_bond_atom_site_label_1
_geom_bond_atom_site_label_2
_geom_bond_distance
_geom_bond_site_symmetry_2
_geom_bond_publ_flag
N1 C8 1.476(7) . ?
N1 H3N1 0.86(7) . ?
N1 H1N1 0.83(6) . ?
N1 H2N1 0.73(6) . ?
Br1 C4 1.891(5) . ?
O1 O1 0.000(8) 1 ?
O1 C1 1.253(7) . ?
O2 C1 1.247(6) . ?
C1 O1 1.253(7) 1 ?
C1 C2 1.490(7) . ?
C2 C7 1.387(7) . ?
C2 C3 1.391(7) . ?
C3 C4 1.388(8) . ?
C3 H3 0.9300 . ?
C4 C5 1.381(8) . ?
C5 C6 1.374(8) . ?
C5 H5 0.9300 . ?
C6 C7 1.378(9) . ?
C6 H6 0.9300 . ?
C7 H7 0.9300 . ?
C8 C9 1.497(7) . ?
C8 H8A 0.9700 . ?
C8 H8B 0.9700 . ?
C9 C10 1.381(8) . ?
C9 C14 1.385(7) . ?
C10 C11 1.385(9) . ?
C10 H10 0.9300 . ?
C11 C12 1.376(9) . ?
C11 H11 0.9300 . ?
C12 C13 1.376(9) . ?
C12 H12 0.9300 . ?
C13 C14 1.376(8) . ?
C13 H13 0.9300 . ?
C14 H14 0.9300 . ?

loop_
_geom_hbond_atom_site_label_D
_geom_hbond_atom_site_label_H
_geom_hbond_atom_site_label_A
_geom_hbond_distance_DH
_geom_hbond_distance_HA
_geom_hbond_distance_DA
_geom_hbond_angle_DHA
_geom_hbond_site_symmetry_A
N1 H3N1 O1 0.86(7) 1.96(7) 2.794(7) 163(5) 1
N1 H1N1 O2 0.83(6) 1.92(6) 2.748(7) 177(5) 2_655
N1 H2N1 O1 0.73(6) 2.17(7) 2.884(7) 164(6) 3_666
N1 H2N1 O2 0.73(6) 2.57(6) 3.156(8) 138(5) 3_666
